data_2022073
loop_
_publ_author_name
'Jha, Kunal Kumar'
'Gruza, Barbara'
'Kumar, Prashant'
'Chodkiewicz, Michal Leszek'
'Dominiak, Paulina Maria'

_publ_section_title
;
 TAAM: a reliable and user friendly tool for hydrogen-atom location using
 routine X-ray diffraction data
;
_journal_issue 3
_journal_name_full 'Acta Crystallographica Section B Structural Science, Crystal Engineering and Materials'
_journal_paper_doi 10.1107/S2052520620002917
_journal_volume 76
_journal_year 2020
_chemical_absolute_configuration unk
_chemical_formula_moiety 'C1.25 H3 O'
_chemical_formula_sum 'C1.25 H3 O'
_chemical_formula_weight 34.04
_space_group_crystal_system tetragonal
_space_group_IT_number 82
_space_group_name_Hall 'I -4'
_space_group_name_H-M_alt 'I -4'
_symmetry_Int_Tables_number 82
_audit_creation_date 2019-09-27
_audit_creation_method
;
Olex2 1.2
(compiled 2018.05.29 svn.r3508 for OlexSys, GUI svn.r5506)
;
_cell_angle_alpha 90
_cell_angle_beta 90
_cell_angle_gamma 90
_cell_formula_units_Z 8
_cell_length_a 6.08670(10)
_cell_length_b 6.08670(10)
_cell_length_c 8.4958(4)
_cell_measurement_temperature 15.0(10)
_cell_volume 314.752(17)
_computing_molecular_graphics 'Olex2 (Dolomanov et al., 2009)'
_computing_publication_material 'Olex2 (Dolomanov et al., 2009)'
_computing_structure_refinement 'olex2.refine (Bourhis et al., 2015)'
_diffrn_ambient_temperature 15.0(10)
_diffrn_measured_fraction_theta_full 0.9878
_diffrn_measured_fraction_theta_max 0.9878
_diffrn_measurement_device_type 'Rigaku R-axis Rapid diffractometer'
_diffrn_radiation_type MoK\a
_diffrn_radiation_wavelength 0.71073
_diffrn_reflns_av_R_equivalents 0.0000
_diffrn_reflns_av_unetI/netI 0.0106
_diffrn_reflns_limit_h_max 15
_diffrn_reflns_limit_h_min 0
_diffrn_reflns_limit_k_max 15
_diffrn_reflns_limit_k_min 0
_diffrn_reflns_limit_l_max 21
_diffrn_reflns_limit_l_min -21
_diffrn_reflns_number 2378
_diffrn_reflns_theta_full 26.4523
_diffrn_reflns_theta_max 26.45
_diffrn_reflns_theta_min 4.12
_exptl_absorpt_coefficient_mu 0.124
_exptl_crystal_density_diffrn 1.4364
_exptl_crystal_F_000 148.1134
_refine_diff_density_max 0.1635
_refine_diff_density_min -0.0661
_refine_diff_density_rms 0.0218
_refine_ls_abs_structure_details 'Flack, H. D. (1983). Acta Cryst. A39, 876-881.'
_refine_ls_abs_structure_Flack 0.1(4)
_refine_ls_d_res_high 0.7978
_refine_ls_d_res_low 4.9479
_refine_ls_goodness_of_fit_ref 1.5258
_refine_ls_hydrogen_treatment refall
_refine_ls_matrix_type full
_refine_ls_number_constraints 0
_refine_ls_number_parameters 48
_refine_ls_number_reflns 325
_refine_ls_number_restraints 0
_refine_ls_restrained_S_all 1.5258
_refine_ls_R_factor_all 0.0106
_refine_ls_R_factor_gt 0.0106
_refine_ls_shift/su_max 0.0001
_refine_ls_shift/su_mean 0.0000
_refine_ls_structure_factor_coef Fsqd
_refine_ls_weighting_details 'w=1/[\s^2^(Fo^2^)+(0.0185P)^2^] where P=(Fo^2^+2Fc^2^)/3'
_refine_ls_weighting_scheme calc
_refine_ls_wR_factor_gt 0.0286
_refine_ls_wR_factor_ref 0.0286
_reflns_Friedel_coverage 1.000
_reflns_limit_h_max 7
_reflns_limit_h_min -7
_reflns_limit_k_max 7
_reflns_limit_k_min -7
_reflns_limit_l_max 10
_reflns_limit_l_min -10
_reflns_number_gt 325
_reflns_number_total 325
_reflns_threshold_expression I>=2u(I)
_cod_data_source_file 71_TAAM_ANIS_0.8.cif
_cod_data_source_block 71_TAAM_ANIS_0.8
_cod_original_cell_volume 314.75(2)
_cod_original_sg_symbol_Hall ' I -4'
_cod_database_code 2022073
_olex2_refinement_description
;
;
_olex2_submission_special_instructions 'No special instructions were received'

loop_
_space_group_symop_id
_space_group_symop_operation_xyz
1 x,y,z
2 y,-x,-z
3 -y,x,-z
4 -x,-y,z
5 x+1/2,y+1/2,z+1/2
6 y+1/2,-x+1/2,-z+1/2
7 -y+1/2,x+1/2,-z+1/2
8 -x+1/2,-y+1/2,z+1/2

loop_
_atom_site_label
_atom_site_type_symbol
_atom_site_fract_x
_atom_site_fract_y
_atom_site_fract_z
_atom_site_U_iso_or_equiv
_atom_site_adp_type
_atom_site_occupancy
_atom_site_site_symmetry_order
_atom_site_refinement_flags_posn
_atom_site_refinement_flags_adp
_atom_site_refinement_flags_occupancy
O1 O -0.31964(5) -0.24565(5) 0.01872(4) 0.00773(13) Uani 1.000000 1 . . .
C1 C -0.16023(7) -0.12528(7) 0.10684(6) 0.00597(14) Uani 1.000000 1 . . .
C5 C 0.0 0.0 0.0 0.00444(19) Uani 1.000000 4 S T P
H1 H -0.2665(10) -0.3897(15) 0.0014(13) 0.0209(18) Uani 1.000000 1 . . .
H1a H -0.2459(13) -0.0119(15) 0.1792(12) 0.021(2) Uani 1.000000 1 . . .
H1b H -0.0662(16) -0.2347(16) 0.1847(10) 0.025(2) Uani 1.000000 1 . . .

loop_
_atom_site_aniso_label
_atom_site_aniso_U_11
_atom_site_aniso_U_22
_atom_site_aniso_U_33
_atom_site_aniso_U_12
_atom_site_aniso_U_13
_atom_site_aniso_U_23
O1 0.00525(18) 0.0062(2) 0.01170(18) -0.00112(11) 0.00033(12) 0.00003(15)
C1 0.0063(2) 0.0053(2) 0.0063(3) -0.00053(15) 0.00102(15) 0.00062(14)
C5 0.0043(2) 0.0043(2) 0.0048(4) -0.000000 -0.000000 0.000000
H1 0.023(4) 0.007(4) 0.033(6) -0.006(3) -0.005(5) 0.001(5)
H1a 0.024(5) 0.018(4) 0.020(4) -0.018(3) 0.003(4) 0.008(4)
H1b 0.024(5) 0.029(5) 0.022(5) -0.012(4) 0.002(4) 0.006(5)

loop_
_atom_type_symbol
_atom_type_description
_atom_type_scat_dispersion_real
_atom_type_scat_dispersion_imag
_atom_type_scat_source
_atom_type_scat_dispersion_source
C C 0.00347 0.00161 'Clementi & Roetti, C., At. Data Nucl. Data Tables 1974, 14, (177-478); Clementi & Raimondi, J. Chem. Phys., 1963, 38, (2686-2689)' 'Henke, Gullikson and Davis, At. Data and Nucl. Data Tables, 1993, 54, 2'
H H 0.00000 0.00000 'Clementi & Roetti, C., At. Data Nucl. Data Tables 1974, 14, (177-478); Clementi & Raimondi, J. Chem. Phys., 1963, 38, (2686-2689)' 'Henke, Gullikson and Davis, At. Data and Nucl. Data Tables, 1993, 54, 2'
N N 0.00653 0.00323 'Clementi & Roetti, C., At. Data Nucl. Data Tables 1974, 14, (177-478); Clementi & Raimondi, J. Chem. Phys., 1963, 38, (2686-2689)' 'Henke, Gullikson and Davis, At. Data and Nucl. Data Tables, 1993, 54, 2'
O O 0.01158 0.00611 'Clementi & Roetti, C., At. Data Nucl. Data Tables 1974, 14, (177-478); Clementi & Raimondi, J. Chem. Phys., 1963, 38, (2686-2689)' 'Henke, Gullikson and Davis, At. Data and Nucl. Data Tables, 1993, 54, 2'

loop_
_geom_angle_atom_site_label_1
_geom_angle_atom_site_label_2
_geom_angle_atom_site_label_3
_geom_angle
_geom_angle_site_symmetry_1
_geom_angle_site_symmetry_3
_geom_angle_publ_flag
H1 O1 C1 108.9(5) . . ?
C5 C1 O1 112.12(3) 4 . ?
H1a C1 O1 107.7(4) . . ?
H1a C1 C5 109.4(4) . 4 ?
H1b C1 O1 111.0(5) . . ?
H1b C1 C5 109.0(5) . 4 ?
H1b C1 H1a 107.5(7) . . ?
C1 C5 C1 107.50(4) . 4 ?
C1 C5 C1 110.465(19) 3 . ?
C1 C5 C1 110.465(19) 3 4 ?
C1 C5 C1 110.465(19) 2 4 ?
C1 C5 C1 107.50(4) 3 2 ?
C1 C5 C1 110.465(19) 2 . ?

loop_
_geom_bond_atom_site_label_1
_geom_bond_atom_site_label_2
_geom_bond_distance
_geom_bond_site_symmetry_2
_geom_bond_publ_flag
O1 C1 1.4278(6) . ?
O1 H1 0.946(10) . ?
C1 C5 1.5351(4) 4 ?
C1 H1a 1.061(10) . ?
C1 H1b 1.100(10) . ?
